data_2221039
loop_
_publ_author_name
'Li, Guang-Jiu'
'Hu, Kong-Cheng'

_publ_section_title
;
 3-(1<i>H</i>-Benzotriazol-1-yl)-1-(3-methoxyphenyl)propan-1-one
;
_journal_coeditor_code CV2510
_journal_issue 3
_journal_name_full 'Acta Crystallographica Section E'
_journal_page_first o507
_journal_paper_doi 10.1107/S1600536809004127
_journal_volume 65
_journal_year 2009
_chemical_formula_iupac 'C16 H15 N3 O2'
_chemical_formula_moiety 'C16 H15 N3 O2'
_chemical_formula_sum 'C16 H15 N3 O2'
_chemical_formula_weight 281.31
_chemical_name_systematic
;
3-(1<i>H</i>-Benzotriazol-1-yl)-1-(3-methoxyphenyl)propan-1-one
;
_space_group_IT_number 14
_symmetry_cell_setting monoclinic
_symmetry_space_group_name_Hall '-P 2ybc'
_symmetry_space_group_name_H-M 'P 1 21/c 1'
_atom_sites_solution_hydrogens geom
_atom_sites_solution_primary direct
_atom_sites_solution_secondary difmap
_audit_creation_method SHELXL-97
_cell_angle_alpha 90.00
_cell_angle_beta 91.146(4)
_cell_angle_gamma 90.00
_cell_formula_units_Z 4
_cell_length_a 5.3583(14)
_cell_length_b 12.976(4)
_cell_length_c 19.688(5)
_cell_measurement_reflns_used 3062
_cell_measurement_temperature 293(2)
_cell_measurement_theta_max 25.90
_cell_measurement_theta_min 2.60
_cell_volume 1368.6(7)
_computing_cell_refinement 'SAINT (Siemens, 1996)'
_computing_data_collection 'SMART (Siemens, 1996)'
_computing_data_reduction 'SAINT (Siemens, 1996)'
_computing_molecular_graphics 'SHELXTL (Sheldrick, 2008)'
_computing_publication_material
;
SHELXTL (Sheldrick, 2008), PARST (Nardelli, 1995) and PLATON
(Spek, 2003)
;
_computing_structure_refinement 'SHELXL97 (Sheldrick, 2008)'
_computing_structure_solution 'SHELXS97 (Sheldrick, 2008)'
_diffrn_ambient_temperature 293(2)
_diffrn_detector_area_resol_mean 8.33
_diffrn_measured_fraction_theta_full 0.996
_diffrn_measured_fraction_theta_max 0.996
_diffrn_measurement_device_type
;
Siemens SMART 1000 CCD area-detector
;
_diffrn_measurement_method \w
_diffrn_radiation_monochromator graphite
_diffrn_radiation_source 'fine-focus sealed tube'
_diffrn_radiation_type MoK\a
_diffrn_radiation_wavelength 0.71073
_diffrn_reflns_av_R_equivalents 0.0175
_diffrn_reflns_av_sigmaI/netI 0.0189
_diffrn_reflns_limit_h_max 6
_diffrn_reflns_limit_h_min -6
_diffrn_reflns_limit_k_max 16
_diffrn_reflns_limit_k_min -16
_diffrn_reflns_limit_l_max 17
_diffrn_reflns_limit_l_min -24
_diffrn_reflns_number 7461
_diffrn_reflns_theta_full 26.02
_diffrn_reflns_theta_max 26.02
_diffrn_reflns_theta_min 1.88
_diffrn_standards_number 0
_exptl_absorpt_coefficient_mu 0.093
_exptl_absorpt_correction_T_max 0.9935
_exptl_absorpt_correction_T_min 0.9808
_exptl_absorpt_correction_type multi-scan
_exptl_absorpt_process_details '(SADABS; Sheldrick, 1996)'
_exptl_crystal_colour colourless
_exptl_crystal_density_diffrn 1.365
_exptl_crystal_density_method 'not measured'
_exptl_crystal_description block
_exptl_crystal_F_000 592
_exptl_crystal_size_max 0.21
_exptl_crystal_size_mid 0.15
_exptl_crystal_size_min 0.07
_refine_diff_density_max 0.135
_refine_diff_density_min -0.228
_refine_ls_extinction_method none
_refine_ls_goodness_of_fit_ref 1.036
_refine_ls_hydrogen_treatment constr
_refine_ls_matrix_type full
_refine_ls_number_parameters 190
_refine_ls_number_reflns 2693
_refine_ls_number_restraints 0
_refine_ls_restrained_S_all 1.036
_refine_ls_R_factor_all 0.0486
_refine_ls_R_factor_gt 0.0414
_refine_ls_shift/su_max 0.000
_refine_ls_shift/su_mean 0.000
_refine_ls_structure_factor_coef Fsqd
_refine_ls_weighting_details 'calc w=1/[\s^2^(Fo^2^)+(0.0577P)^2^+0.2490P] where P=(Fo^2^+2Fc^2^)/3'
_refine_ls_weighting_scheme calc
_refine_ls_wR_factor_gt 0.1051
_refine_ls_wR_factor_ref 0.1117
_reflns_number_gt 2279
_reflns_number_total 2693
_reflns_threshold_expression I>2\s(I)
_cod_data_source_file cv2510.cif
_cod_data_source_block I
_cod_depositor_comments
;
The following automatic conversions were performed:
'_symmetry_cell_setting' value 'Monoclinic' changed to 'monoclinic'
according to '/home/saulius/struct/CIF-dictionaries/cif_core.dic'
dictionary named 'cif_core.dic' version 2.4.1 from 2010-06-29.

Automatic conversion script
Id: cif_fix_enum 1527 2010-12-29 10:47:43Z saulius 

The following automatic conversions were performed:

'_symmetry_cell_setting' value 'Monoclinic' changed to 'monoclinic'
according to /home/saulius/struct/CIF-dictionaries/cif_core.dic
dictionary named 'cif_core.dic' version 2.4.1 from 2010-06-29.

Automatic conversion script
Id: cif_fix_values 1715 2011-07-08 13:25:40Z adriana 
;
_cod_original_cell_volume 1368.6(6)
_cod_original_sg_symbol_H-M 'P 21/c'
_cod_database_code 2221039
_cod_database_fobs_code 2221039

loop_
_symmetry_equiv_pos_as_xyz
'x, y, z'
'-x, y+1/2, -z+1/2'
'-x, -y, -z'
'x, -y-1/2, z-1/2'

loop_
_atom_site_type_symbol
_atom_site_label
_atom_site_fract_x
_atom_site_fract_y
_atom_site_fract_z
_atom_site_U_iso_or_equiv
_atom_site_adp_type
_atom_site_calc_flag
_atom_site_refinement_flags
_atom_site_occupancy
_atom_site_disorder_assembly
_atom_site_disorder_group
O O1 0.2340(2) 0.48618(9) 0.09618(6) 0.0607(3) Uani d . 1 . .
O O2 -0.2250(2) 0.87656(8) -0.00231(6) 0.0570(3) Uani d . 1 . .
N N1 0.0340(2) 0.44726(9) 0.23515(6) 0.0427(3) Uani d . 1 . .
C C6 0.1036(2) 0.64278(10) 0.04534(6) 0.0396(3) Uani d . 1 . .
C C2 -0.0452(3) 0.80221(11) -0.00439(7) 0.0444(3) Uani d . 1 . .
C C1 -0.0680(3) 0.72307(11) 0.04300(7) 0.0428(3) Uani d . 1 . .
H H1A -0.1990 0.7240 0.0733 0.051 Uiso calc R 1 . .
C C10 0.2033(2) 0.37083(10) 0.24527(7) 0.0390(3) Uani d . 1 . .
C C7 0.0797(2) 0.55465(11) 0.09372(7) 0.0415(3) Uani d . 1 . .
C C5 0.3012(3) 0.64292(12) 0.00019(7) 0.0462(3) Uani d . 1 . .
H H5A 0.4176 0.5898 0.0012 0.055 Uiso calc R 1 . .
C C8 -0.1429(3) 0.55249(11) 0.13963(7) 0.0458(3) Uani d . 1 . .
H H8A -0.2938 0.5586 0.1119 0.055 Uiso calc R 1 . .
H H8B -0.1348 0.6120 0.1694 0.055 Uiso calc R 1 . .
N N2 0.0569(3) 0.51863(10) 0.28486(7) 0.0573(4) Uani d . 1 . .
C C12 0.5305(3) 0.33871(12) 0.32934(8) 0.0541(4) Uani d . 1 . .
H H12A 0.6189 0.3565 0.3687 0.065 Uiso calc R 1 . .
C C13 0.5867(3) 0.25211(13) 0.29353(8) 0.0579(4) Uani d . 1 . .
H H13A 0.7178 0.2106 0.3087 0.070 Uiso calc R 1 . .
N N3 0.2374(3) 0.49148(10) 0.32671(7) 0.0589(4) Uani d . 1 . .
C C3 0.1519(3) 0.80179(12) -0.04920(7) 0.0498(4) Uani d . 1 . .
H H3B 0.1684 0.8543 -0.0810 0.060 Uiso calc R 1 . .
C C11 0.3340(3) 0.39961(11) 0.30415(7) 0.0440(3) Uani d . 1 . .
C C15 0.2589(3) 0.28109(11) 0.20939(8) 0.0505(4) Uani d . 1 . .
H H15A 0.1686 0.2617 0.1706 0.061 Uiso calc R 1 . .
C C4 0.3230(3) 0.72214(13) -0.04583(7) 0.0518(4) Uani d . 1 . .
H H4A 0.4562 0.7221 -0.0754 0.062 Uiso calc R 1 . .
C C9 -0.1613(3) 0.45603(12) 0.18278(8) 0.0516(4) Uani d . 1 . .
H H9A -0.3224 0.4553 0.2044 0.062 Uiso calc R 1 . .
H H9B -0.1536 0.3962 0.1533 0.062 Uiso calc R 1 . .
C C14 0.4524(3) 0.22363(12) 0.23434(9) 0.0590(4) Uani d . 1 . .
H H14A 0.4972 0.1638 0.2116 0.071 Uiso calc R 1 . .
C C16 -0.2412(4) 0.94720(13) -0.05808(9) 0.0621(4) Uani d . 1 . .
H H16A -0.3743 0.9952 -0.0507 0.093 Uiso calc R 1 . .
H H16B -0.2738 0.9098 -0.0994 0.093 Uiso calc R 1 . .
H H16C -0.0865 0.9839 -0.0616 0.093 Uiso calc R 1 . .

loop_
_atom_site_aniso_label
_atom_site_aniso_U_11
_atom_site_aniso_U_22
_atom_site_aniso_U_33
_atom_site_aniso_U_12
_atom_site_aniso_U_13
_atom_site_aniso_U_23
O1 0.0544(6) 0.0619(7) 0.0661(7) 0.0170(5) 0.0131(5) 0.0130(5)
O2 0.0617(7) 0.0522(6) 0.0572(7) 0.0079(5) 0.0049(5) 0.0124(5)
N1 0.0441(6) 0.0438(6) 0.0404(6) -0.0021(5) 0.0016(5) 0.0031(5)
C6 0.0367(7) 0.0471(7) 0.0348(7) -0.0026(6) -0.0028(5) -0.0029(5)
C2 0.0446(8) 0.0454(8) 0.0430(8) -0.0040(6) -0.0049(6) 0.0004(6)
C1 0.0406(7) 0.0493(8) 0.0386(7) -0.0021(6) 0.0024(6) 0.0005(6)
C10 0.0389(7) 0.0402(7) 0.0381(7) -0.0062(5) 0.0051(5) 0.0047(5)
C7 0.0368(7) 0.0471(8) 0.0405(7) 0.0005(6) -0.0024(5) -0.0024(6)
C5 0.0394(7) 0.0570(8) 0.0423(8) 0.0010(6) 0.0016(6) -0.0028(6)
C8 0.0358(7) 0.0545(8) 0.0471(8) 0.0020(6) 0.0005(6) 0.0077(6)
N2 0.0683(9) 0.0498(7) 0.0537(8) 0.0062(6) 0.0001(7) -0.0052(6)
C12 0.0559(9) 0.0585(9) 0.0476(9) -0.0050(7) -0.0089(7) 0.0084(7)
C13 0.0536(9) 0.0557(9) 0.0644(10) 0.0074(7) -0.0007(8) 0.0161(8)
N3 0.0747(9) 0.0522(8) 0.0493(8) 0.0034(7) -0.0080(7) -0.0087(6)
C3 0.0522(9) 0.0562(9) 0.0409(8) -0.0107(7) -0.0002(6) 0.0070(6)
C11 0.0497(8) 0.0437(7) 0.0387(7) -0.0074(6) 0.0006(6) 0.0021(6)
C15 0.0588(9) 0.0473(8) 0.0453(8) -0.0034(7) -0.0015(7) -0.0053(6)
C4 0.0453(8) 0.0683(10) 0.0420(8) -0.0070(7) 0.0079(6) 0.0004(7)
C9 0.0385(8) 0.0610(9) 0.0552(9) -0.0070(7) -0.0021(6) 0.0119(7)
C14 0.0703(11) 0.0457(8) 0.0613(10) 0.0074(8) 0.0072(8) -0.0018(7)
C16 0.0732(11) 0.0537(9) 0.0591(10) 0.0047(8) -0.0062(8) 0.0119(8)

loop_
_atom_type_symbol
_atom_type_description
_atom_type_scat_dispersion_real
_atom_type_scat_dispersion_imag
_atom_type_scat_source
C C 0.0033 0.0016 'International Tables Vol C Tables 4.2.6.8 and 6.1.1.4'
H H 0.0000 0.0000 'International Tables Vol C Tables 4.2.6.8 and 6.1.1.4'
N N 0.0061 0.0033 'International Tables Vol C Tables 4.2.6.8 and 6.1.1.4'
O O 0.0106 0.0060 'International Tables Vol C Tables 4.2.6.8 and 6.1.1.4'

loop_
_geom_angle_atom_site_label_1
_geom_angle_atom_site_label_2
_geom_angle_atom_site_label_3
_geom_angle_site_symmetry_1
_geom_angle_site_symmetry_3
_geom_angle
_geom_angle_publ_flag
C2 O2 C16 . . 117.48(12) ?
N2 N1 C10 . . 110.12(12) ?
N2 N1 C9 . . 120.80(12) ?
C10 N1 C9 . . 128.99(12) ?
C1 C6 C5 . . 119.18(13) ?
C1 C6 C7 . . 121.97(12) ?
C5 C6 C7 . . 118.83(12) ?
O2 C2 C3 . . 124.61(13) ?
O2 C2 C1 . . 115.41(13) ?
C3 C2 C1 . . 119.98(14) ?
C6 C1 C2 . . 120.50(13) ?
C6 C1 H1A . . 119.7 ?
C2 C1 H1A . . 119.7 ?
N1 C10 C11 . . 104.48(12) ?
N1 C10 C15 . . 133.14(13) ?
C11 C10 C15 . . 122.38(13) ?
O1 C7 C6 . . 121.22(12) ?
O1 C7 C8 . . 120.51(13) ?
C6 C7 C8 . . 118.28(12) ?
C4 C5 C6 . . 119.69(14) ?
C4 C5 H5A . . 120.2 ?
C6 C5 H5A . . 120.2 ?
C7 C8 C9 . . 114.27(12) ?
C7 C8 H8A . . 108.7 ?
C9 C8 H8A . . 108.7 ?
C7 C8 H8B . . 108.7 ?
C9 C8 H8B . . 108.7 ?
H8A C8 H8B . . 107.6 ?
N3 N2 N1 . . 109.11(12) ?
C13 C12 C11 . . 117.02(15) ?
C13 C12 H12A . . 121.5 ?
C11 C12 H12A . . 121.5 ?
C12 C13 C14 . . 122.05(15) ?
C12 C13 H13A . . 119.0 ?
C14 C13 H13A . . 119.0 ?
N2 N3 C11 . . 107.97(12) ?
C4 C3 C2 . . 118.97(13) ?
C4 C3 H3B . . 120.5 ?
C2 C3 H3B . . 120.5 ?
N3 C11 C10 . . 108.32(13) ?
N3 C11 C12 . . 131.29(14) ?
C10 C11 C12 . . 120.37(14) ?
C14 C15 C10 . . 116.26(14) ?
C14 C15 H15A . . 121.9 ?
C10 C15 H15A . . 121.9 ?
C5 C4 C3 . . 121.66(14) ?
C5 C4 H4A . . 119.2 ?
C3 C4 H4A . . 119.2 ?
N1 C9 C8 . . 113.99(12) ?
N1 C9 H9A . . 108.8 ?
C8 C9 H9A . . 108.8 ?
N1 C9 H9B . . 108.8 ?
C8 C9 H9B . . 108.8 ?
H9A C9 H9B . . 107.7 ?
C15 C14 C13 . . 121.90(15) ?
C15 C14 H14A . . 119.0 ?
C13 C14 H14A . . 119.0 ?
O2 C16 H16A . . 109.5 ?
O2 C16 H16B . . 109.5 ?
H16A C16 H16B . . 109.5 ?
O2 C16 H16C . . 109.5 ?
H16A C16 H16C . . 109.5 ?
H16B C16 H16C . . 109.5 ?

loop_
_geom_bond_atom_site_label_1
_geom_bond_atom_site_label_2
_geom_bond_site_symmetry_2
_geom_bond_distance
_geom_bond_publ_flag
O1 C7 . 1.2137(17) ?
O2 C2 . 1.3649(18) ?
O2 C16 . 1.4316(18) ?
N1 N2 . 1.3511(17) ?
N1 C10 . 1.3563(17) ?
N1 C9 . 1.4586(18) ?
C6 C1 . 1.3896(19) ?
C6 C5 . 1.3961(19) ?
C6 C7 . 1.4954(19) ?
C2 C3 . 1.389(2) ?
C2 C1 . 1.394(2) ?
C1 H1A . 0.9300 ?
C10 C11 . 1.3933(19) ?
C10 C15 . 1.397(2) ?
C7 C8 . 1.511(2) ?
C5 C4 . 1.377(2) ?
C5 H5A . 0.9300 ?
C8 C9 . 1.517(2) ?
C8 H8A . 0.9700 ?
C8 H8B . 0.9700 ?
N2 N3 . 1.3063(19) ?
C12 C13 . 1.363(2) ?
C12 C11 . 1.399(2) ?
C12 H12A . 0.9300 ?
C13 C14 . 1.407(2) ?
C13 H13A . 0.9300 ?
N3 C11 . 1.3769(19) ?
C3 C4 . 1.382(2) ?
C3 H3B . 0.9300 ?
C15 C14 . 1.361(2) ?
C15 H15A . 0.9300 ?
C4 H4A . 0.9300 ?
C9 H9A . 0.9700 ?
C9 H9B . 0.9700 ?
C14 H14A . 0.9300 ?
C16 H16A . 0.9600 ?
C16 H16B . 0.9600 ?
C16 H16C . 0.9600 ?

loop_
_geom_hbond_atom_site_label_D
_geom_hbond_atom_site_label_H
_geom_hbond_atom_site_label_A
_geom_hbond_site_symmetry_D
_geom_hbond_site_symmetry_H
_geom_hbond_site_symmetry_A
_geom_hbond_distance_DH
_geom_hbond_distance_HA
_geom_hbond_distance_DA
_geom_hbond_angle_DHA
_geom_hbond_publ_flag
C9 H9A Cg1 . . 1_455 0.97 2.743 3.504 135.79 yes

loop_
_geom_torsion_atom_site_label_1
_geom_torsion_atom_site_label_2
_geom_torsion_atom_site_label_3
_geom_torsion_atom_site_label_4
_geom_torsion_site_symmetry_1
_geom_torsion_site_symmetry_2
_geom_torsion_site_symmetry_3
_geom_torsion_site_symmetry_4
_geom_torsion
_geom_torsion_publ_flag
C16 O2 C2 C3 . . . . 13.0(2) ?
C16 O2 C2 C1 . . . . -167.35(13) ?
C5 C6 C1 C2 . . . . 0.8(2) ?
C7 C6 C1 C2 . . . . -177.70(12) ?
O2 C2 C1 C6 . . . . 179.60(12) ?
C3 C2 C1 C6 . . . . -0.8(2) ?
N2 N1 C10 C11 . . . . -0.40(14) ?
C9 N1 C10 C11 . . . . -176.92(12) ?
N2 N1 C10 C15 . . . . -179.42(15) ?
C9 N1 C10 C15 . . . . 4.1(2) ?
C1 C6 C7 O1 . . . . -178.41(13) ?
C5 C6 C7 O1 . . . . 3.1(2) ?
C1 C6 C7 C8 . . . . 1.83(19) ?
C5 C6 C7 C8 . . . . -176.67(12) ?
C1 C6 C5 C4 . . . . -0.1(2) ?
C7 C6 C5 C4 . . . . 178.46(13) ?
O1 C7 C8 C9 . . . . -4.4(2) ?
C6 C7 C8 C9 . . . . 175.40(12) ?
C10 N1 N2 N3 . . . . 0.54(16) ?
C9 N1 N2 N3 . . . . 177.39(12) ?
C11 C12 C13 C14 . . . . -0.8(2) ?
N1 N2 N3 C11 . . . . -0.44(17) ?
O2 C2 C3 C4 . . . . 179.60(13) ?
C1 C2 C3 C4 . . . . 0.0(2) ?
N2 N3 C11 C10 . . . . 0.20(17) ?
N2 N3 C11 C12 . . . . 178.69(15) ?
N1 C10 C11 N3 . . . . 0.12(15) ?
C15 C10 C11 N3 . . . . 179.28(13) ?
N1 C10 C11 C12 . . . . -178.56(12) ?
C15 C10 C11 C12 . . . . 0.6(2) ?
C13 C12 C11 N3 . . . . -177.86(15) ?
C13 C12 C11 C10 . . . . 0.5(2) ?
N1 C10 C15 C14 . . . . 177.59(14) ?
C11 C10 C15 C14 . . . . -1.3(2) ?
C6 C5 C4 C3 . . . . -0.7(2) ?
C2 C3 C4 C5 . . . . 0.7(2) ?
N2 N1 C9 C8 . . . . 61.53(17) ?
C10 N1 C9 C8 . . . . -122.27(15) ?
C7 C8 C9 N1 . . . . 68.40(17) ?
C10 C15 C14 C13 . . . . 1.0(2) ?
C12 C13 C14 C15 . . . . 0.1(3) ?

loop_
_cod_related_entry_id
_cod_related_entry_database
_cod_related_entry_code
1 ChemSpider 21126019
